data_4081683
loop_
_publ_author_name
'Teets, Thomas S.'
'Labinger, Jay A.'
'Bercaw, John E.'

_publ_section_title
;
 A Thermodynamic Analysis of Rhenium(I)--Formyl C--H Bond Formation via
 Base-Assisted Heterolytic H2Cleavage in the Secondary Coordination Sphere
;
_journal_issue 19
_journal_name_full Organometallics
_journal_page_first 5530
_journal_paper_doi 10.1021/om400810v
_journal_volume 32
_journal_year 2013
_chemical_formula_sum 'C25 H25 B F4 N2 O4 P Re'
_chemical_formula_weight 721.45
_chemical_name_systematic
; 
 ? 
;
_space_group_IT_number 2
_symmetry_cell_setting triclinic
_symmetry_space_group_name_Hall '-P 1'
_symmetry_space_group_name_H-M 'P -1'
_atom_sites_solution_hydrogens geom
_atom_sites_solution_primary direct
_atom_sites_solution_secondary difmap
_audit_creation_method SHELXL-97
_cell_angle_alpha 74.641(3)
_cell_angle_beta 72.146(3)
_cell_angle_gamma 66.792(2)
_cell_formula_units_Z 2
_cell_length_a 9.8649(6)
_cell_length_b 11.6543(7)
_cell_length_c 13.1320(8)
_cell_measurement_reflns_used 9734
_cell_measurement_temperature 296(2)
_cell_measurement_theta_max 40.57
_cell_measurement_theta_min 2.31
_cell_volume 1302.74(14)
_computing_cell_refinement 'Bruker SAINT'
_computing_data_collection 'Bruker APEX2'
_computing_data_reduction 'Bruker SAINT'
_computing_molecular_graphics 'Bruker SHELXTL'
_computing_publication_material 'Bruker SHELXTL'
_computing_structure_refinement 'SHELXL-97 (Sheldrick, 2008)'
_computing_structure_solution 'SHELXS-97 (Sheldrick, 2008)'
_diffrn_ambient_temperature 296(2)
_diffrn_measured_fraction_theta_full 1.000
_diffrn_measured_fraction_theta_max 1.000
_diffrn_measurement_device_type 'Bruker APEX-II CCD'
_diffrn_measurement_method '\f and \w scans'
_diffrn_radiation_monochromator graphite
_diffrn_radiation_source 'fine-focus sealed tube'
_diffrn_radiation_type MoK\a
_diffrn_radiation_wavelength 0.71073
_diffrn_reflns_av_R_equivalents 0.0314
_diffrn_reflns_av_sigmaI/netI 0.0112
_diffrn_reflns_limit_h_max 12
_diffrn_reflns_limit_h_min -12
_diffrn_reflns_limit_k_max 14
_diffrn_reflns_limit_k_min -14
_diffrn_reflns_limit_l_max 16
_diffrn_reflns_limit_l_min -16
_diffrn_reflns_number 81996
_diffrn_reflns_theta_full 27.10
_diffrn_reflns_theta_max 27.10
_diffrn_reflns_theta_min 1.65
_exptl_absorpt_coefficient_mu 4.789
_exptl_absorpt_correction_T_max 0.6891
_exptl_absorpt_correction_T_min 0.2182
_exptl_absorpt_correction_type multi-scan
_exptl_absorpt_process_details sadabs
_exptl_crystal_colour colourless
_exptl_crystal_density_diffrn 1.839
_exptl_crystal_density_method 'not measured'
_exptl_crystal_description plate
_exptl_crystal_F_000 704
_exptl_crystal_size_max 0.46
_exptl_crystal_size_mid 0.27
_exptl_crystal_size_min 0.08
_refine_diff_density_max 5.867
_refine_diff_density_min -2.420
_refine_diff_density_rms 0.127
_refine_ls_extinction_method none
_refine_ls_goodness_of_fit_ref 1.164
_refine_ls_hydrogen_treatment constr
_refine_ls_matrix_type full
_refine_ls_number_parameters 343
_refine_ls_number_reflns 5746
_refine_ls_number_restraints 0
_refine_ls_restrained_S_all 1.164
_refine_ls_R_factor_all 0.0258
_refine_ls_R_factor_gt 0.0252
_refine_ls_shift/su_max 0.001
_refine_ls_shift/su_mean 0.000
_refine_ls_structure_factor_coef Fsqd
_refine_ls_weighting_details 'calc w=1/[\s^2^(Fo^2^)+(0.0124P)^2^+6.8265P] where P=(Fo^2^+2Fc^2^)/3'
_refine_ls_weighting_scheme calc
_refine_ls_wR_factor_gt 0.0600
_refine_ls_wR_factor_ref 0.0606
_reflns_number_gt 5647
_reflns_number_total 5746
_reflns_threshold_expression >2sigma(I)
_cod_data_source_file om400810v_si_002.cif
_cod_data_source_block 7
_cod_depositor_comments
;
The following automatic conversions were performed:

'_symmetry_cell_setting' value 'Triclinic' changed to 'triclinic'
according to /home/saulius/struct/CIF-dictionaries/cif_core.dic
dictionary named 'cif_core.dic' version 2.4.2 from 2011-04-26.

Automatic conversion script
Id: cif_fix_values 1891 2012-01-12 08:04:46Z andrius 
;
_cod_original_sg_symbol_H-M P-1
_cod_database_code 4081683

loop_
_symmetry_equiv_pos_as_xyz
'x, y, z'
'-x, -y, -z'

loop_
_atom_site_label
_atom_site_type_symbol
_atom_site_fract_x
_atom_site_fract_y
_atom_site_fract_z
_atom_site_U_iso_or_equiv
_atom_site_adp_type
_atom_site_occupancy
_atom_site_symmetry_multiplicity
_atom_site_calc_flag
_atom_site_refinement_flags
B1 B 0.2358(5) 0.1931(4) 1.1589(4) 0.0236(9) Uani 1 1 d .
P1 P 0.72812(9) 0.28123(8) 0.74942(7) 0.01197(16) Uani 1 1 d .
Re1 Re 0.638659(16) 0.508352(13) 0.698339(11) 0.01471(5) Uani 1 1 d .
N1 N 0.4303(3) 0.4601(3) 0.7661(2) 0.0165(6) Uani 1 1 d .
N2 N 0.2985(3) 0.3148(3) 0.8186(3) 0.0192(6) Uani 1 1 d .
F1 F 0.2860(4) 0.2281(3) 1.2298(2) 0.0474(8) Uani 1 1 d .
F2 F 0.2581(4) 0.2669(3) 1.0585(2) 0.0455(7) Uani 1 1 d .
F3 F 0.3193(3) 0.0673(2) 1.1496(3) 0.0423(7) Uani 1 1 d .
F4 F 0.0829(3) 0.2089(2) 1.1971(3) 0.0431(7) Uani 1 1 d .
O1 O 0.4712(4) 0.7982(3) 0.6433(3) 0.0335(7) Uani 1 1 d .
O2 O 0.9520(4) 0.5389(3) 0.6257(2) 0.0302(7) Uani 1 1 d .
O3 O 0.6765(3) 0.4799(3) 0.4605(2) 0.0254(6) Uani 1 1 d .
O4 O 0.6295(4) 0.5314(3) 0.9339(2) 0.0296(6) Uani 1 1 d .
C1 C 0.5317(5) 0.6923(4) 0.6645(3) 0.0227(8) Uani 1 1 d .
C2 C 0.8324(5) 0.5311(4) 0.6522(3) 0.0204(7) Uani 1 1 d .
C3 C 0.6586(4) 0.4887(3) 0.5486(3) 0.0178(7) Uani 1 1 d .
C4 C 0.6297(4) 0.5249(3) 0.8500(3) 0.0202(7) Uani 1 1 d .
C11 C 0.7508(4) 0.2218(3) 0.8880(3) 0.0141(6) Uani 1 1 d .
C12 C 0.8879(4) 0.2039(4) 0.9098(3) 0.0270(9) Uani 1 1 d .
H12 H 0.9663 0.2187 0.8532 0.032 Uiso 1 1 calc R
C13 C 0.9088(5) 0.1641(5) 1.0148(3) 0.0314(10) Uani 1 1 d .
H13 H 1.0008 0.1524 1.0287 0.038 Uiso 1 1 calc R
C14 C 0.7929(5) 0.1421(4) 1.0986(3) 0.0236(8) Uani 1 1 d .
H14 H 0.8070 0.1145 1.1690 0.028 Uiso 1 1 calc R
C15 C 0.6554(4) 0.1610(4) 1.0783(3) 0.0210(7) Uani 1 1 d .
H15 H 0.5773 0.1464 1.1353 0.025 Uiso 1 1 calc R
C16 C 0.6334(4) 0.2015(3) 0.9735(3) 0.0176(7) Uani 1 1 d .
H16 H 0.5403 0.2151 0.9603 0.021 Uiso 1 1 calc R
C21 C 0.8964(4) 0.1835(3) 0.6679(3) 0.0150(7) Uani 1 1 d .
C22 C 0.9452(4) 0.0521(3) 0.6997(3) 0.0187(7) Uani 1 1 d .
H22 H 0.8932 0.0156 0.7634 0.022 Uiso 1 1 calc R
C23 C 1.0716(4) -0.0233(4) 0.6355(3) 0.0237(8) Uani 1 1 d .
H23 H 1.1043 -0.1108 0.6561 0.028 Uiso 1 1 calc R
C24 C 1.1491(4) 0.0311(4) 0.5412(4) 0.0271(9) Uani 1 1 d .
H24 H 1.2345 -0.0202 0.4991 0.033 Uiso 1 1 calc R
C25 C 1.1015(5) 0.1604(4) 0.5086(3) 0.0265(8) Uani 1 1 d .
H25 H 1.1539 0.1963 0.4447 0.032 Uiso 1 1 calc R
C26 C 0.9744(4) 0.2370(4) 0.5723(3) 0.0196(7) Uani 1 1 d .
H26 H 0.9416 0.3243 0.5508 0.024 Uiso 1 1 calc R
C31 C 0.2858(4) 0.5642(4) 0.7956(3) 0.0229(8) Uani 1 1 d .
H31A H 0.2464 0.6071 0.7311 0.028 Uiso 1 1 calc R
H31B H 0.3055 0.6252 0.8218 0.028 Uiso 1 1 calc R
C32 C 0.1688(4) 0.5189(4) 0.8805(3) 0.0215(8) Uani 1 1 d .
H32A H 0.0731 0.5883 0.8901 0.026 Uiso 1 1 calc R
H32B H 0.1995 0.4895 0.9490 0.026 Uiso 1 1 calc R
C33 C 0.1493(4) 0.4121(4) 0.8475(3) 0.0251(8) Uani 1 1 d .
H33A H 0.0839 0.3754 0.9070 0.030 Uiso 1 1 calc R
H33B H 0.1023 0.4446 0.7859 0.030 Uiso 1 1 calc R
C34 C 0.2992(4) 0.1872(4) 0.8211(3) 0.0218(8) Uani 1 1 d .
H34A H 0.2026 0.1799 0.8638 0.026 Uiso 1 1 calc R
H34B H 0.3775 0.1248 0.8565 0.026 Uiso 1 1 calc R
C35 C 0.3268(4) 0.1583(4) 0.7082(3) 0.0236(8) Uani 1 1 d .
H35A H 0.2890 0.0908 0.7149 0.028 Uiso 1 1 calc R
H35B H 0.2690 0.2328 0.6654 0.028 Uiso 1 1 calc R
C36 C 0.4927(4) 0.1196(4) 0.6475(3) 0.0191(7) Uani 1 1 d .
H36A H 0.4989 0.1074 0.5758 0.023 Uiso 1 1 calc R
H36B H 0.5475 0.0387 0.6853 0.023 Uiso 1 1 calc R
C37 C 0.5723(4) 0.2138(3) 0.6353(3) 0.0166(7) Uani 1 1 d .
H37A H 0.5235 0.2931 0.5926 0.020 Uiso 1 1 calc R
H37B H 0.6770 0.1806 0.5965 0.020 Uiso 1 1 calc R
C38 C 0.5680(4) 0.2385(3) 0.7466(3) 0.0129(6) Uani 1 1 d .
H38 H 0.5669 0.1619 0.8000 0.015 Uiso 1 1 calc R
C39 C 0.4240(4) 0.3452(3) 0.7810(3) 0.0158(7) Uani 1 1 d .

loop_
_atom_site_aniso_label
_atom_site_aniso_U_11
_atom_site_aniso_U_22
_atom_site_aniso_U_33
_atom_site_aniso_U_23
_atom_site_aniso_U_13
_atom_site_aniso_U_12
B1 0.023(2) 0.021(2) 0.027(2) 0.0003(17) -0.0084(18) -0.0085(17)
P1 0.0109(4) 0.0138(4) 0.0116(4) -0.0019(3) -0.0018(3) -0.0052(3)
Re1 0.01706(7) 0.01269(7) 0.01455(7) -0.00214(5) -0.00651(5) -0.00313(5)
N1 0.0149(14) 0.0156(14) 0.0169(14) -0.0037(11) -0.0050(11) -0.0014(11)
N2 0.0124(14) 0.0249(16) 0.0205(15) -0.0087(13) -0.0028(12) -0.0040(12)
F1 0.0498(18) 0.069(2) 0.0360(16) -0.0204(15) -0.0049(13) -0.0292(16)
F2 0.0503(18) 0.0424(16) 0.0309(15) 0.0117(12) -0.0084(13) -0.0145(14)
F3 0.0346(15) 0.0220(13) 0.065(2) -0.0065(13) -0.0122(14) -0.0042(11)
F4 0.0223(13) 0.0243(13) 0.072(2) 0.0059(13) -0.0095(13) -0.0069(11)
O1 0.0453(19) 0.0185(15) 0.0287(16) -0.0009(12) -0.0119(14) -0.0020(13)
O2 0.0323(16) 0.0386(17) 0.0254(15) 0.0019(13) -0.0057(12) -0.0232(14)
O3 0.0244(14) 0.0324(15) 0.0186(14) -0.0057(11) -0.0076(11) -0.0060(12)
O4 0.0403(17) 0.0322(16) 0.0214(15) -0.0076(12) -0.0101(13) -0.0132(14)
C1 0.028(2) 0.0200(19) 0.0184(18) -0.0021(14) -0.0069(15) -0.0059(16)
C2 0.031(2) 0.0186(17) 0.0144(16) 0.0029(13) -0.0054(15) -0.0145(15)
C3 0.0159(16) 0.0173(17) 0.0197(18) -0.0017(14) -0.0067(13) -0.0043(13)
C4 0.0197(18) 0.0161(17) 0.026(2) -0.0050(14) -0.0070(15) -0.0045(14)
C11 0.0143(16) 0.0151(16) 0.0127(15) -0.0022(12) -0.0034(13) -0.0047(13)
C12 0.0167(18) 0.046(3) 0.0189(19) -0.0043(17) -0.0026(15) -0.0133(17)
C13 0.0194(19) 0.052(3) 0.024(2) -0.0062(19) -0.0098(16) -0.0095(19)
C14 0.027(2) 0.0247(19) 0.0156(17) -0.0026(15) -0.0096(15) -0.0026(16)
C15 0.0231(18) 0.0245(19) 0.0141(17) -0.0024(14) -0.0003(14) -0.0100(15)
C16 0.0154(16) 0.0213(17) 0.0166(17) -0.0022(14) -0.0037(13) -0.0073(14)
C21 0.0123(15) 0.0175(16) 0.0154(16) -0.0051(13) -0.0032(13) -0.0036(13)
C22 0.0193(17) 0.0182(17) 0.0194(17) -0.0020(14) -0.0064(14) -0.0062(14)
C23 0.0216(19) 0.0183(18) 0.032(2) -0.0087(16) -0.0093(16) -0.0021(15)
C24 0.0177(18) 0.033(2) 0.030(2) -0.0177(18) -0.0006(16) -0.0032(16)
C25 0.0221(19) 0.033(2) 0.0213(19) -0.0091(16) 0.0034(15) -0.0097(17)
C26 0.0184(17) 0.0207(18) 0.0177(17) -0.0021(14) -0.0006(14) -0.0081(14)
C31 0.0204(18) 0.0174(17) 0.0254(19) -0.0057(15) -0.0056(15) 0.0010(15)
C32 0.0169(17) 0.0232(19) 0.0189(18) -0.0074(15) -0.0032(14) 0.0008(14)
C33 0.0116(17) 0.034(2) 0.029(2) -0.0106(17) -0.0032(15) -0.0042(15)
C34 0.0141(16) 0.031(2) 0.0233(19) -0.0060(16) -0.0009(14) -0.0121(15)
C35 0.0198(18) 0.031(2) 0.027(2) -0.0090(16) -0.0072(15) -0.0114(16)
C36 0.0197(17) 0.0206(18) 0.0218(18) -0.0084(14) -0.0064(14) -0.0073(14)
C37 0.0178(17) 0.0190(17) 0.0147(16) -0.0048(13) -0.0041(13) -0.0063(14)
C38 0.0105(15) 0.0139(15) 0.0150(16) -0.0042(12) -0.0029(12) -0.0038(12)
C39 0.0151(16) 0.0188(17) 0.0131(15) -0.0059(13) -0.0072(13) -0.0001(13)

loop_
_atom_type_symbol
_atom_type_description
_atom_type_scat_dispersion_real
_atom_type_scat_dispersion_imag
_atom_type_scat_source
C C 0.0033 0.0016 'International Tables Vol C Tables 4.2.6.8 and 6.1.1.4'
H H 0.0000 0.0000 'International Tables Vol C Tables 4.2.6.8 and 6.1.1.4'
B B 0.0013 0.0007 'International Tables Vol C Tables 4.2.6.8 and 6.1.1.4'
N N 0.0061 0.0033 'International Tables Vol C Tables 4.2.6.8 and 6.1.1.4'
O O 0.0106 0.0060 'International Tables Vol C Tables 4.2.6.8 and 6.1.1.4'
F F 0.0171 0.0103 'International Tables Vol C Tables 4.2.6.8 and 6.1.1.4'
P P 0.1023 0.0942 'International Tables Vol C Tables 4.2.6.8 and 6.1.1.4'
Re Re -1.0185 7.2310 'International Tables Vol C Tables 4.2.6.8 and 6.1.1.4'

loop_
_geom_angle_atom_site_label_1
_geom_angle_atom_site_label_2
_geom_angle_atom_site_label_3
_geom_angle
F2 B1 F1 109.4(4)
F2 B1 F3 109.1(4)
F1 B1 F3 108.6(4)
F2 B1 F4 109.5(4)
F1 B1 F4 110.3(4)
F3 B1 F4 110.0(3)
C21 P1 C11 104.85(16)
C21 P1 C38 107.07(15)
C11 P1 C38 103.90(16)
C21 P1 Re1 120.84(12)
C11 P1 Re1 115.93(11)
C38 P1 Re1 102.67(11)
C2 Re1 C1 91.73(16)
C2 Re1 C3 89.00(15)
C1 Re1 C3 90.63(15)
C2 Re1 C4 88.51(15)
C1 Re1 C4 90.82(15)
C3 Re1 C4 177.15(15)
C2 Re1 N1 172.42(13)
C1 Re1 N1 94.87(14)
C3 Re1 N1 94.63(13)
C4 Re1 N1 87.69(13)
C2 Re1 P1 97.70(11)
C1 Re1 P1 170.56(12)
C3 Re1 P1 89.75(11)
C4 Re1 P1 89.22(11)
N1 Re1 P1 75.70(8)
C39 N1 C31 117.4(3)
C39 N1 Re1 124.8(2)
C31 N1 Re1 117.7(2)
C39 N2 C33 120.8(3)
C39 N2 C34 122.2(3)
C33 N2 C34 116.6(3)
O1 C1 Re1 178.9(4)
O2 C2 Re1 176.9(3)
O3 C3 Re1 176.2(3)
O4 C4 Re1 177.7(4)
C16 C11 C12 119.1(3)
C16 C11 P1 122.4(3)
C12 C11 P1 118.4(3)
C13 C12 C11 120.7(4)
C14 C13 C12 119.7(4)
C13 C14 C15 120.2(4)
C14 C15 C16 120.4(3)
C15 C16 C11 119.8(3)
C26 C21 C22 119.7(3)
C26 C21 P1 120.8(3)
C22 C21 P1 119.4(3)
C23 C22 C21 119.5(4)
C24 C23 C22 120.2(4)
C25 C24 C23 120.8(4)
C24 C25 C26 119.4(4)
C21 C26 C25 120.3(4)
N1 C31 C32 112.8(3)
C31 C32 C33 110.2(3)
N2 C33 C32 109.3(3)
N2 C34 C35 112.8(3)
C36 C35 C34 114.1(3)
C35 C36 C37 115.4(3)
C36 C37 C38 111.8(3)
C39 C38 C37 109.3(3)
C39 C38 P1 107.5(2)
C37 C38 P1 114.9(2)
N1 C39 N2 125.7(3)
N1 C39 C38 118.7(3)
N2 C39 C38 115.5(3)

loop_
_geom_bond_atom_site_label_1
_geom_bond_atom_site_label_2
_geom_bond_distance
B1 F2 1.377(5)
B1 F1 1.386(5)
B1 F3 1.387(5)
B1 F4 1.388(5)
P1 C21 1.807(4)
P1 C11 1.817(3)
P1 C38 1.847(3)
P1 Re1 2.4117(9)
Re1 C2 1.922(4)
Re1 C1 1.977(4)
Re1 C3 1.980(4)
Re1 C4 2.023(4)
Re1 N1 2.204(3)
N1 C39 1.325(5)
N1 C31 1.483(5)
N2 C39 1.334(5)
N2 C33 1.472(5)
N2 C34 1.476(5)
O1 C1 1.138(5)
O2 C2 1.156(5)
O3 C3 1.142(5)
O4 C4 1.124(5)
C11 C16 1.391(5)
C11 C12 1.392(5)
C12 C13 1.386(6)
C13 C14 1.376(6)
C14 C15 1.384(6)
C15 C16 1.387(5)
C21 C26 1.388(5)
C21 C22 1.398(5)
C22 C23 1.386(5)
C23 C24 1.381(6)
C24 C25 1.378(6)
C25 C26 1.392(5)
C31 C32 1.495(5)
C32 C33 1.516(6)
C34 C35 1.527(5)
C35 C36 1.525(5)
C36 C37 1.535(5)
C37 C38 1.548(5)
C38 C39 1.510(5)
